data_7150248
loop_
_publ_author_name
'Danila, Crenguta'
'B\"ohmer, Volker'
'Bolte, Michael'

_publ_section_title
;
 Conformational properties of cyanomethoxy calix[4]arenes.
;
_journal_issue 19
_journal_name_full 'Organic &amp; biomolecular chemistry'
_journal_page_first 3508
_journal_page_last 3513
_journal_paper_doi 10.1039/b507780j
_journal_volume 3
_journal_year 2005
_chemical_formula_sum 'C46 H48 N4 O8'
_chemical_formula_weight 784.88
_chemical_name_systematic
;
?
;
_space_group_IT_number 2
_symmetry_cell_setting triclinic
_symmetry_space_group_name_Hall '-P 1'
_symmetry_space_group_name_H-M 'P -1'
_atom_sites_solution_hydrogens geom
_atom_sites_solution_primary direct
_atom_sites_solution_secondary difmap
_audit_creation_method SHELXL-97
_cell_angle_alpha 92.126(11)
_cell_angle_beta 109.791(10)
_cell_angle_gamma 101.734(11)
_cell_formula_units_Z 1
_cell_length_a 9.7073(14)
_cell_length_b 10.5690(14)
_cell_length_c 10.9986(15)
_cell_measurement_reflns_used 10490
_cell_measurement_temperature 173(2)
_cell_measurement_theta_max 25.7
_cell_measurement_theta_min 3.6
_cell_volume 1032.7(3)
_computing_cell_refinement 'X-Area (Stoe & Cie, 2001)'
_computing_data_collection 'X-Area (Stoe & Cie, 2001)'
_computing_data_reduction 'X-Area (Stoe & Cie, 2001)'
_computing_molecular_graphics 'XP in SHELXTL-Plus (Sheldrick, 1991)'
_computing_structure_refinement 'SHELXL97 (Sheldrick, 1997) '
_computing_structure_solution 'SHELXS97 (Sheldrick, 1990) '
_diffrn_ambient_temperature 173(2)
_diffrn_measured_fraction_theta_full 0.971
_diffrn_measured_fraction_theta_max 0.971
_diffrn_measurement_device_type 'STOE IPDS II two-circle-diffractometer'
_diffrn_measurement_method \w
_diffrn_radiation_monochromator graphite
_diffrn_radiation_source 'fine-focus sealed tube'
_diffrn_radiation_type MoK\a
_diffrn_radiation_wavelength 0.71073
_diffrn_reflns_av_R_equivalents 0.0411
_diffrn_reflns_av_sigmaI/netI 0.0464
_diffrn_reflns_limit_h_max 11
_diffrn_reflns_limit_h_min -11
_diffrn_reflns_limit_k_max 12
_diffrn_reflns_limit_k_min -12
_diffrn_reflns_limit_l_max 13
_diffrn_reflns_limit_l_min -13
_diffrn_reflns_number 11250
_diffrn_reflns_theta_full 25.65
_diffrn_reflns_theta_max 25.65
_diffrn_reflns_theta_min 3.81
_diffrn_standards_decay_% 0
_diffrn_standards_interval_time 0
_diffrn_standards_number 0
_exptl_absorpt_coefficient_mu 0.087
_exptl_absorpt_correction_T_max 0.9862
_exptl_absorpt_correction_T_min 0.9644
_exptl_absorpt_correction_type none
_exptl_crystal_colour colourless
_exptl_crystal_density_diffrn 1.262
_exptl_crystal_density_method 'not measured'
_exptl_crystal_description block
_exptl_crystal_F_000 416
_exptl_crystal_size_max 0.42
_exptl_crystal_size_mid 0.22
_exptl_crystal_size_min 0.16
_refine_diff_density_max 0.225
_refine_diff_density_min -0.178
_refine_diff_density_rms 0.036
_refine_ls_extinction_method none
_refine_ls_goodness_of_fit_ref 0.972
_refine_ls_hydrogen_treatment mixed
_refine_ls_matrix_type full
_refine_ls_number_parameters 262
_refine_ls_number_reflns 3800
_refine_ls_number_restraints 0
_refine_ls_restrained_S_all 0.972
_refine_ls_R_factor_all 0.0674
_refine_ls_R_factor_gt 0.0434
_refine_ls_shift/su_max 0.000
_refine_ls_shift/su_mean 0.000
_refine_ls_structure_factor_coef Fsqd
_refine_ls_weighting_details
;
calc w=1/[\s^2^(Fo^2^)+(0.0630P)^2^+0.0000P] where

P=(Fo^2^+2Fc^2^)/3
;
_refine_ls_weighting_scheme calc
_refine_ls_wR_factor_gt 0.1031
_refine_ls_wR_factor_ref 0.1098
_reflns_number_gt 2611
_reflns_number_total 3800
_reflns_threshold_expression I>2\s(I)
_cod_data_source_file b507780j.txt
_cod_data_source_block boeh13
_cod_depositor_comments
;
The following automatic conversions were performed:
'_symmetry_cell_setting' value 'Triclinic' changed to 'triclinic'
according to '/home/saulius/struct/CIF-dictionaries/cif_core.dic'
dictionary named 'cif_core.dic' version 2.4.1 from 2010-06-29.

Automatic conversion script
Id: cif_fix_enum 1527 2010-12-29 10:47:43Z saulius 
;
_cod_original_cell_volume 1032.7(2)
_cod_original_sg_symbol_H-M P-1
_cod_database_code 7150248

loop_
_symmetry_equiv_pos_as_xyz
'x, y, z'
'-x, -y, -z'

loop_
_atom_site_label
_atom_site_type_symbol
_atom_site_fract_x
_atom_site_fract_y
_atom_site_fract_z
_atom_site_U_iso_or_equiv
_atom_site_adp_type
_atom_site_occupancy
_atom_site_symmetry_multiplicity
_atom_site_calc_flag
_atom_site_refinement_flags
_atom_site_disorder_assembly
_atom_site_disorder_group
C1 C -0.06546(19) 0.79661(15) 0.50162(18) 0.0286(4) Uani 1 1 d . . .
H1A H -0.0457 0.7809 0.5935 0.034 Uiso 1 1 calc R . .
H1B H -0.0894 0.8832 0.4915 0.034 Uiso 1 1 calc R . .
C11 C 0.07516(18) 0.79697(15) 0.46982(18) 0.0271(4) Uani 1 1 d . . .
C12 C 0.18681(19) 0.73701(15) 0.54286(18) 0.0274(4) Uani 1 1 d . . .
C13 C 0.30764(18) 0.72606(15) 0.50505(18) 0.0289(4) Uani 1 1 d . . .
C14 C 0.3221(2) 0.78615(17) 0.3984(2) 0.0330(4) Uani 1 1 d . . .
H14 H 0.4054 0.7808 0.3732 0.040 Uiso 1 1 calc R . .
C15 C 0.2183(2) 0.85410(16) 0.3270(2) 0.0334(4) Uani 1 1 d . . .
C16 C 0.09454(19) 0.85544(16) 0.36311(18) 0.0299(4) Uani 1 1 d . . .
H16 H 0.0202 0.8978 0.3133 0.036 Uiso 1 1 calc R . .
C151 C 0.2334(2) 0.9223(2) 0.2097(2) 0.0428(5) Uani 1 1 d . . .
C152 C 0.1024(4) 0.8564(3) 0.0861(3) 0.0685(7) Uani 1 1 d . . .
H15A H 0.1060 0.7654 0.0708 0.103 Uiso 1 1 calc R . .
H15B H 0.1104 0.9017 0.0118 0.103 Uiso 1 1 calc R . .
H15C H 0.0069 0.8600 0.0967 0.103 Uiso 1 1 calc R . .
C153 C 0.2239(3) 1.0645(2) 0.2299(3) 0.0605(7) Uani 1 1 d . . .
H15D H 0.3070 1.1091 0.3082 0.091 Uiso 1 1 calc R . .
H15E H 0.1279 1.0670 0.2399 0.091 Uiso 1 1 calc R . .
H15F H 0.2307 1.1081 0.1543 0.091 Uiso 1 1 calc R . .
C154 C 0.3834(4) 0.9223(4) 0.1925(4) 0.0969(13) Uani 1 1 d . . .
H15G H 0.4664 0.9669 0.2709 0.145 Uiso 1 1 calc R . .
H15H H 0.3885 0.9675 0.1174 0.145 Uiso 1 1 calc R . .
H15I H 0.3913 0.8324 0.1781 0.145 Uiso 1 1 calc R . .
O12 O 0.17128(13) 0.68050(11) 0.65177(12) 0.0299(3) Uani 1 1 d . . .
C17 C 0.2683(2) 0.75270(17) 0.77164(19) 0.0351(4) Uani 1 1 d . . .
H17A H 0.3735 0.7676 0.7749 0.042 Uiso 1 1 calc R . .
H17B H 0.2599 0.7021 0.8438 0.042 Uiso 1 1 calc R . .
C18 C 0.2310(2) 0.87902(18) 0.78900(19) 0.0346(4) Uani 1 1 d . . .
N19 N 0.1995(2) 0.97622(17) 0.7995(2) 0.0500(5) Uani 1 1 d . . .
C2 C 0.42374(19) 0.65221(16) 0.5774(2) 0.0313(4) Uani 1 1 d . . .
H2A H 0.4964 0.7102 0.6550 0.038 Uiso 1 1 calc R . .
H2B H 0.4798 0.6356 0.5205 0.038 Uiso 1 1 calc R . .
C21 C 0.36925(18) 0.52333(16) 0.62231(18) 0.0280(4) Uani 1 1 d . . .
C22 C 0.24501(18) 0.42681(15) 0.54298(17) 0.0262(4) Uani 1 1 d . . .
C23 C 0.20007(18) 0.30662(15) 0.58530(18) 0.0267(4) Uani 1 1 d . . .
C24 C 0.28180(19) 0.28444(16) 0.71065(19) 0.0300(4) Uani 1 1 d . . .
H24 H 0.2540 0.2044 0.7424 0.036 Uiso 1 1 calc R . .
C25 C 0.40285(19) 0.37925(17) 0.78788(18) 0.0307(4) Uani 1 1 d . . .
C26 C 0.44810(19) 0.49800(17) 0.74581(19) 0.0302(4) Uani 1 1 d . . .
H26 H 0.5327 0.5612 0.8017 0.036 Uiso 1 1 calc R . .
N25 N 0.48781(18) 0.35563(15) 0.91994(17) 0.0390(4) Uani 1 1 d . . .
O251 O 0.43021(19) 0.26686(15) 0.96829(16) 0.0576(5) Uani 1 1 d . . .
O252 O 0.61366(16) 0.42572(14) 0.97640(15) 0.0485(4) Uani 1 1 d . . .
O22 O 0.15663(13) 0.45232(11) 0.42353(12) 0.0297(3) Uani 1 1 d . . .
C27 C 0.2101(2) 0.4375(2) 0.3195(2) 0.0407(5) Uani 1 1 d . . .
H27A H 0.2156 0.3460 0.3046 0.049 Uiso 1 1 calc R . .
H27B H 0.3122 0.4935 0.3417 0.049 Uiso 1 1 calc R . .
C28 C 0.1051(3) 0.4750(3) 0.1994(2) 0.0560(6) Uani 1 1 d . . .
H28 H 0.1264 0.4657 0.1219 0.067 Uiso 1 1 calc R . .
C29 C -0.0135(2) 0.5194(2) 0.1915(2) 0.0547(6) Uani 1 1 d . . .
H29A H -0.0392 0.5303 0.2666 0.066 Uiso 1 1 calc R . .
H29B H -0.0740 0.5408 0.1106 0.066 Uiso 1 1 calc R . .

loop_
_atom_site_aniso_label
_atom_site_aniso_U_11
_atom_site_aniso_U_22
_atom_site_aniso_U_33
_atom_site_aniso_U_23
_atom_site_aniso_U_13
_atom_site_aniso_U_12
C1 0.0287(8) 0.0251(8) 0.0318(10) 0.0044(7) 0.0088(8) 0.0085(7)
C11 0.0258(8) 0.0219(7) 0.0302(10) 0.0021(7) 0.0065(7) 0.0038(6)
C12 0.0282(8) 0.0219(7) 0.0286(10) 0.0048(7) 0.0071(7) 0.0026(6)
C13 0.0246(8) 0.0243(8) 0.0347(11) 0.0065(7) 0.0069(7) 0.0042(6)
C14 0.0288(9) 0.0338(9) 0.0389(12) 0.0098(8) 0.0142(8) 0.0078(7)
C15 0.0348(10) 0.0304(8) 0.0352(11) 0.0085(8) 0.0119(8) 0.0078(7)
C16 0.0305(9) 0.0262(8) 0.0308(11) 0.0064(7) 0.0064(8) 0.0085(7)
C151 0.0453(11) 0.0461(11) 0.0449(13) 0.0207(10) 0.0215(10) 0.0154(9)
C152 0.095(2) 0.0665(15) 0.0361(14) 0.0144(12) 0.0210(14) 0.0038(14)
C153 0.0805(17) 0.0413(11) 0.0630(17) 0.0226(12) 0.0317(14) 0.0073(11)
C154 0.088(2) 0.156(3) 0.106(3) 0.094(3) 0.075(2) 0.073(2)
O12 0.0287(6) 0.0297(6) 0.0296(7) 0.0093(5) 0.0075(5) 0.0070(5)
C17 0.0354(10) 0.0371(9) 0.0290(11) 0.0065(8) 0.0042(8) 0.0124(8)
C18 0.0356(10) 0.0366(10) 0.0284(11) 0.0073(8) 0.0077(8) 0.0067(8)
N19 0.0573(11) 0.0412(9) 0.0483(13) 0.0047(8) 0.0128(9) 0.0145(8)
C2 0.0234(8) 0.0311(8) 0.0385(11) 0.0096(8) 0.0090(8) 0.0065(7)
C21 0.0222(8) 0.0272(8) 0.0358(11) 0.0073(7) 0.0094(7) 0.0091(6)
C22 0.0225(8) 0.0297(8) 0.0290(10) 0.0081(7) 0.0085(7) 0.0119(6)
C23 0.0243(8) 0.0266(8) 0.0305(10) 0.0045(7) 0.0091(7) 0.0091(6)
C24 0.0299(9) 0.0263(8) 0.0339(11) 0.0082(7) 0.0100(8) 0.0083(7)
C25 0.0293(9) 0.0343(9) 0.0278(10) 0.0080(8) 0.0053(8) 0.0132(7)
C26 0.0217(8) 0.0312(8) 0.0345(11) 0.0035(8) 0.0051(7) 0.0075(6)
N25 0.0390(9) 0.0387(8) 0.0323(10) 0.0079(7) 0.0021(8) 0.0112(7)
O251 0.0647(10) 0.0510(9) 0.0378(9) 0.0201(8) 0.0003(8) -0.0011(7)
O252 0.0365(8) 0.0520(8) 0.0413(9) 0.0096(7) -0.0051(7) 0.0076(7)
O22 0.0256(6) 0.0357(6) 0.0275(7) 0.0092(5) 0.0071(5) 0.0092(5)
C27 0.0401(10) 0.0522(11) 0.0346(12) 0.0070(9) 0.0178(9) 0.0127(9)
C28 0.0531(14) 0.0810(16) 0.0308(13) 0.0154(12) 0.0136(10) 0.0093(12)
C29 0.0428(12) 0.0658(14) 0.0420(14) 0.0242(12) 0.0009(10) 0.0036(11)

loop_
_atom_type_symbol
_atom_type_description
_atom_type_scat_dispersion_real
_atom_type_scat_dispersion_imag
_atom_type_scat_source
C C 0.0033 0.0016 'International Tables Vol C Tables 4.2.6.8 and 6.1.1.4'
H H 0.0000 0.0000 'International Tables Vol C Tables 4.2.6.8 and 6.1.1.4'
N N 0.0061 0.0033 'International Tables Vol C Tables 4.2.6.8 and 6.1.1.4'
O O 0.0106 0.0060 'International Tables Vol C Tables 4.2.6.8 and 6.1.1.4'

loop_
_geom_angle_atom_site_label_1
_geom_angle_atom_site_label_2
_geom_angle_atom_site_label_3
_geom_angle
_geom_angle_site_symmetry_1
_geom_angle_site_symmetry_3
_geom_angle_publ_flag
C23 C1 C11 112.33(15) 2_566 . ?
C23 C1 H1A 109.1 2_566 . ?
C11 C1 H1A 109.1 . . ?
C23 C1 H1B 109.1 2_566 . ?
C11 C1 H1B 109.1 . . ?
H1A C1 H1B 107.9 . . ?
C16 C11 C12 117.78(15) . . ?
C16 C11 C1 120.32(14) . . ?
C12 C11 C1 121.88(15) . . ?
C13 C12 C11 121.41(15) . . ?
C13 C12 O12 119.78(14) . . ?
C11 C12 O12 118.70(15) . . ?
C14 C13 C12 118.41(15) . . ?
C14 C13 C2 119.40(16) . . ?
C12 C13 C2 122.18(15) . . ?
C13 C14 C15 122.15(17) . . ?
C13 C14 H14 118.9 . . ?
C15 C14 H14 118.9 . . ?
C16 C15 C14 117.43(16) . . ?
C16 C15 C151 119.65(15) . . ?
C14 C15 C151 122.89(16) . . ?
C15 C16 C11 122.55(15) . . ?
C15 C16 H16 118.7 . . ?
C11 C16 H16 118.7 . . ?
C154 C151 C152 110.1(2) . . ?
C154 C151 C153 108.0(2) . . ?
C152 C151 C153 107.83(19) . . ?
C154 C151 C15 112.32(17) . . ?
C152 C151 C15 109.55(17) . . ?
C153 C151 C15 108.97(19) . . ?
C151 C152 H15A 109.5 . . ?
C151 C152 H15B 109.5 . . ?
H15A C152 H15B 109.5 . . ?
C151 C152 H15C 109.5 . . ?
H15A C152 H15C 109.5 . . ?
H15B C152 H15C 109.5 . . ?
C151 C153 H15D 109.5 . . ?
C151 C153 H15E 109.5 . . ?
H15D C153 H15E 109.5 . . ?
C151 C153 H15F 109.5 . . ?
H15D C153 H15F 109.5 . . ?
H15E C153 H15F 109.5 . . ?
C151 C154 H15G 109.5 . . ?
C151 C154 H15H 109.5 . . ?
H15G C154 H15H 109.5 . . ?
C151 C154 H15I 109.5 . . ?
H15G C154 H15I 109.5 . . ?
H15H C154 H15I 109.5 . . ?
C12 O12 C17 113.88(13) . . ?
O12 C17 C18 111.39(14) . . ?
O12 C17 H17A 109.3 . . ?
C18 C17 H17A 109.3 . . ?
O12 C17 H17B 109.3 . . ?
C18 C17 H17B 109.3 . . ?
H17A C17 H17B 108.0 . . ?
N19 C18 C17 178.3(2) . . ?
C13 C2 C21 118.33(14) . . ?
C13 C2 H2A 107.7 . . ?
C21 C2 H2A 107.7 . . ?
C13 C2 H2B 107.7 . . ?
C21 C2 H2B 107.7 . . ?
H2A C2 H2B 107.1 . . ?
C26 C21 C22 118.21(15) . . ?
C26 C21 C2 118.52(16) . . ?
C22 C21 C2 123.24(16) . . ?
O22 C22 C23 117.84(15) . . ?
O22 C22 C21 119.86(14) . . ?
C23 C22 C21 122.13(15) . . ?
C24 C23 C22 118.17(16) . . ?
C24 C23 C1 120.37(14) . 2_566 ?
C22 C23 C1 121.46(15) . 2_566 ?
C25 C24 C23 119.45(15) . . ?
C25 C24 H24 120.3 . . ?
C23 C24 H24 120.3 . . ?
C24 C25 C26 122.45(16) . . ?
C24 C25 N25 119.19(15) . . ?
C26 C25 N25 118.36(16) . . ?
C21 C26 C25 119.58(17) . . ?
C21 C26 H26 120.2 . . ?
C25 C26 H26 120.2 . . ?
O251 N25 O252 123.27(16) . . ?
O251 N25 C25 118.46(16) . . ?
O252 N25 C25 118.27(15) . . ?
C22 O22 C27 116.13(13) . . ?
O22 C27 C28 108.99(16) . . ?
O22 C27 H27A 109.9 . . ?
C28 C27 H27A 109.9 . . ?
O22 C27 H27B 109.9 . . ?
C28 C27 H27B 109.9 . . ?
H27A C27 H27B 108.3 . . ?
C29 C28 C27 125.9(2) . . ?
C29 C28 H28 117.1 . . ?
C27 C28 H28 117.1 . . ?
C28 C29 H29A 120.0 . . ?
C28 C29 H29B 120.0 . . ?
H29A C29 H29B 120.0 . . ?

loop_
_geom_bond_atom_site_label_1
_geom_bond_atom_site_label_2
_geom_bond_distance
_geom_bond_site_symmetry_2
_geom_bond_publ_flag
C1 C23 1.519(2) 2_566 ?
C1 C11 1.519(2) . ?
C1 H1A 0.9900 . ?
C1 H1B 0.9900 . ?
C11 C16 1.397(2) . ?
C11 C12 1.396(2) . ?
C12 C13 1.394(2) . ?
C12 O12 1.398(2) . ?
C13 C14 1.390(3) . ?
C13 C2 1.519(2) . ?
C14 C15 1.396(2) . ?
C14 H14 0.9500 . ?
C15 C16 1.390(3) . ?
C15 C151 1.536(3) . ?
C16 H16 0.9500 . ?
C151 C154 1.531(3) . ?
C151 C152 1.532(4) . ?
C151 C153 1.537(3) . ?
C152 H15A 0.9800 . ?
C152 H15B 0.9800 . ?
C152 H15C 0.9800 . ?
C153 H15D 0.9800 . ?
C153 H15E 0.9800 . ?
C153 H15F 0.9800 . ?
C154 H15G 0.9800 . ?
C154 H15H 0.9800 . ?
C154 H15I 0.9800 . ?
O12 C17 1.414(2) . ?
C17 C18 1.474(3) . ?
C17 H17A 0.9900 . ?
C17 H17B 0.9900 . ?
C18 N19 1.143(2) . ?
C2 C21 1.521(2) . ?
C2 H2A 0.9900 . ?
C2 H2B 0.9900 . ?
C21 C26 1.382(3) . ?
C21 C22 1.406(3) . ?
C22 O22 1.375(2) . ?
C22 C23 1.406(2) . ?
C23 C24 1.394(3) . ?
C23 C1 1.519(2) 2_566 ?
C24 C25 1.374(3) . ?
C24 H24 0.9500 . ?
C25 C26 1.392(2) . ?
C25 N25 1.467(2) . ?
C26 H26 0.9500 . ?
N25 O251 1.225(2) . ?
N25 O252 1.229(2) . ?
O22 C27 1.423(2) . ?
C27 C28 1.494(3) . ?
C27 H27A 0.9900 . ?
C27 H27B 0.9900 . ?
C28 C29 1.306(3) . ?
C28 H28 0.9500 . ?
C29 H29A 0.9500 . ?
C29 H29B 0.9500 . ?

loop_
_geom_torsion_atom_site_label_1
_geom_torsion_atom_site_label_2
_geom_torsion_atom_site_label_3
_geom_torsion_atom_site_label_4
_geom_torsion
_geom_torsion_site_symmetry_1
_geom_torsion_site_symmetry_2
_geom_torsion_site_symmetry_3
_geom_torsion_site_symmetry_4
_geom_torsion_publ_flag
C23 C1 C11 C16 78.73(19) 2_566 . . . ?
C23 C1 C11 C12 -99.63(19) 2_566 . . . ?
C16 C11 C12 C13 -5.2(3) . . . . ?
C1 C11 C12 C13 173.23(16) . . . . ?
C16 C11 C12 O12 178.57(16) . . . . ?
C1 C11 C12 O12 -3.0(2) . . . . ?
C11 C12 C13 C14 5.4(3) . . . . ?
O12 C12 C13 C14 -178.36(17) . . . . ?
C11 C12 C13 C2 -175.24(17) . . . . ?
O12 C12 C13 C2 1.0(3) . . . . ?
C12 C13 C14 C15 -1.4(3) . . . . ?
C2 C13 C14 C15 179.23(18) . . . . ?
C13 C14 C15 C16 -2.6(3) . . . . ?
C13 C14 C15 C151 179.4(2) . . . . ?
C14 C15 C16 C11 2.9(3) . . . . ?
C151 C15 C16 C11 -179.05(18) . . . . ?
C12 C11 C16 C15 0.9(3) . . . . ?
C1 C11 C16 C15 -177.50(17) . . . . ?
C16 C15 C151 C154 174.4(2) . . . . ?
C14 C15 C151 C154 -7.6(3) . . . . ?
C16 C15 C151 C152 -62.9(3) . . . . ?
C14 C15 C151 C152 115.1(2) . . . . ?
C16 C15 C151 C153 54.8(3) . . . . ?
C14 C15 C151 C153 -127.2(2) . . . . ?
C13 C12 O12 C17 77.79(19) . . . . ?
C11 C12 O12 C17 -105.90(17) . . . . ?
C12 O12 C17 C18 65.76(19) . . . . ?
O12 C17 C18 N19 -2(8) . . . . ?
C14 C13 C2 C21 -139.07(19) . . . . ?
C12 C13 C2 C21 41.6(3) . . . . ?
C13 C2 C21 C26 -136.72(18) . . . . ?
C13 C2 C21 C22 45.2(3) . . . . ?
C26 C21 C22 O22 174.84(16) . . . . ?
C2 C21 C22 O22 -7.1(2) . . . . ?
C26 C21 C22 C23 -0.3(2) . . . . ?
C2 C21 C22 C23 177.74(16) . . . . ?
O22 C22 C23 C24 -174.70(15) . . . . ?
C21 C22 C23 C24 0.5(2) . . . . ?
O22 C22 C23 C1 4.7(2) . . . 2_566 ?
C21 C22 C23 C1 179.95(15) . . . 2_566 ?
C22 C23 C24 C25 -0.3(2) . . . . ?
C1 C23 C24 C25 -179.76(16) 2_566 . . . ?
C23 C24 C25 C26 -0.1(3) . . . . ?
C23 C24 C25 N25 179.63(16) . . . . ?
C22 C21 C26 C25 -0.1(2) . . . . ?
C2 C21 C26 C25 -178.27(16) . . . . ?
C24 C25 C26 C21 0.3(3) . . . . ?
N25 C25 C26 C21 -179.39(16) . . . . ?
C24 C25 N25 O251 -16.4(3) . . . . ?
C26 C25 N25 O251 163.34(18) . . . . ?
C24 C25 N25 O252 163.34(18) . . . . ?
C26 C25 N25 O252 -16.9(3) . . . . ?
C23 C22 O22 C27 -102.00(18) . . . . ?
C21 C22 O22 C27 82.6(2) . . . . ?
C22 O22 C27 C28 -177.31(16) . . . . ?
O22 C27 C28 C29 2.6(3) . . . . ?
